data_2008681
loop_
_publ_author_name
'Dupont, L\'eon'
'Pirotte, Bernard'
'de Tullio, Pascal'

_publ_section_title
;
 7-Iodo-3-isopropylamino-4<i>H</i>-1,2,4-benzothiadiazine 1,1-dioxide
;
_journal_issue 7
_journal_name_full 'Acta Crystallographica Section C'
_journal_page_first 1152
_journal_page_last 1154
_journal_paper_doi 10.1107/S0108270199000669
_journal_volume 55
_journal_year 1999
_chemical_formula_sum 'C10 H12 I N3 O2 S'
_chemical_formula_weight 365.19
_chemical_name_systematic
;
  7-Iodo-3-isopropylamino-4H-1,2,4-benzothiadiazine 1,1-dioxide
;
_space_group_IT_number 14
_symmetry_cell_setting monoclinic
_symmetry_space_group_name_Hall '-P 2yn'
_symmetry_space_group_name_H-M 'P 1 21/n 1'
_audit_creation_method SHELXL-97
_cell_angle_alpha 90.00
_cell_angle_beta 95.473(14)
_cell_angle_gamma 90.00
_cell_formula_units_Z 4
_cell_length_a 6.6557(8)
_cell_length_b 20.988(3)
_cell_length_c 9.5188(15)
_cell_measurement_reflns_used 38
_cell_measurement_temperature 293(2)
_cell_measurement_theta_max 26.29
_cell_measurement_theta_min 20.28
_cell_volume 1323.6(3)
_computing_cell_refinement DIF4
_computing_data_collection 'DIF4 (Stoe & Cie, 1987a)'
_computing_data_reduction 'REDU4 (Stoe & Cie, 1987b)'
_computing_molecular_graphics 'ORTEPIII (Burnett & Johnson, 1996)'
_computing_publication_material SHELXL97
_computing_structure_refinement 'SHELXL97 (Sheldrick, 1997)'
_computing_structure_solution 'SHELXS97 (Sheldrick, 1997)'
_diffrn_ambient_temperature 293(2)
_diffrn_measured_fraction_theta_full 0.937
_diffrn_measured_fraction_theta_max 0.937
_diffrn_measurement_device 'Stoe-Siemens AED 4-circle diffractometer'
_diffrn_measurement_method \w-scan
_diffrn_radiation_monochromator graphite
_diffrn_radiation_source 'fine-focus sealed tube'
_diffrn_radiation_type CuK\a
_diffrn_radiation_wavelength 1.54180
_diffrn_reflns_av_R_equivalents 0.0614
_diffrn_reflns_av_sigmaI/netI 0.0691
_diffrn_reflns_limit_h_max 0
_diffrn_reflns_limit_h_min -7
_diffrn_reflns_limit_k_max 25
_diffrn_reflns_limit_k_min 0
_diffrn_reflns_limit_l_max 11
_diffrn_reflns_limit_l_min -11
_diffrn_reflns_number 2534
_diffrn_reflns_theta_full 67.97
_diffrn_reflns_theta_max 67.97
_diffrn_reflns_theta_min 4.21
_diffrn_standards_decay_% 5.0
_diffrn_standards_interval_time '60 min'
_diffrn_standards_number 2
_exptl_absorpt_coefficient_mu 20.460
_exptl_absorpt_correction_T_max 0.0636
_exptl_absorpt_correction_T_min 0.0382
_exptl_absorpt_correction_type 'semi-empirical via  \y scan (EMPIR; Stoe & Cie, 1987c)'
_exptl_crystal_colour colourless
_exptl_crystal_density_diffrn 1.833
_exptl_crystal_density_meas ?
_exptl_crystal_density_method 'not measured'
_exptl_crystal_description prismatic
_exptl_crystal_F_000 712
_exptl_crystal_size_max 0.46
_exptl_crystal_size_mid 0.34
_exptl_crystal_size_min 0.30
_refine_diff_density_max '1.095 (0.96 \%A from I1)'
_refine_diff_density_min '-0.968 (0.79 \%A from I1)'
_refine_ls_extinction_coef 0.0017(2)
_refine_ls_extinction_method 'SHELXL97 (Sheldrick, 1997)'
_refine_ls_goodness_of_fit_ref 0.926
_refine_ls_hydrogen_treatment mixed
_refine_ls_matrix_type full
_refine_ls_number_parameters 163
_refine_ls_number_reflns 2326
_refine_ls_number_restraints 2
_refine_ls_restrained_S_all 0.926
_refine_ls_R_factor_all 0.0864
_refine_ls_R_factor_gt 0.0512
_refine_ls_shift/su_max 0.000
_refine_ls_shift/su_mean 0.000
_refine_ls_structure_factor_coef Fsqd
_refine_ls_weighting_details 'w = 1/[\s^2^(Fo^2^)+(0.0930P)^2^] where P=(Fo^2^+2Fc^2^)/3'
_refine_ls_weighting_scheme calc
_refine_ls_wR_factor_ref 0.1406
_reflns_number_gt 1402
_reflns_number_total 2326
_reflns_threshold_expression I>2\s(I)
_cod_data_source_file gs1034.cif
_cod_data_source_block sm0134
_cod_depositor_comments
;
The following automatic conversions were performed:

'_exptl_crystal_density_meas' value 'not measured' was changed to '?'
- the value is perceived as not measured.

Automatic conversion script
Id: cif_fix_values 3008 2015-01-20 13:52:24Z robertas 

The following automatic conversions were performed:

'_refine_ls_weighting_scheme' value 'calc w =
1/[\s^2^(Fo^2^)+(0.0930P)^2^] where P=(Fo^2^+2Fc^2^)/3' was changed
to 'calc'. New tag '_refine_ls_weighting_details' was created. The
value of the new tag was set to 'w = 1/[\s^2^(Fo^2^)+(0.0930P)^2^]
where P=(Fo^2^+2Fc^2^)/3'.

Automatic conversion script
Id: cif_fix_values 3143 2015-03-26 13:38:13Z robertas 
;
_cod_original_sg_symbol_H-M 'P 21/n'
_cod_database_code 2008681
_cod_database_fobs_code 2008681

loop_
_symmetry_equiv_pos_as_xyz
'x, y, z'
'-x+1/2, y+1/2, -z+1/2'
'-x, -y, -z'
'x-1/2, -y-1/2, z-1/2'

loop_
_atom_site_label
_atom_site_fract_x
_atom_site_fract_y
_atom_site_fract_z
_atom_site_U_iso_or_equiv
_atom_site_adp_type
_atom_site_calc_flag
_atom_site_refinement_flags
_atom_site_occupancy
_atom_site_disorder_assembly
_atom_site_disorder_group
_atom_site_type_symbol
I1 0.18932(10) 0.88612(3) 0.53854(6) 0.0706(3) Uani d . 1 . . I
S1 0.2548(3) 1.08963(8) 0.1482(2) 0.0416(4) Uani d . 1 . . S
O1 0.1206(7) 1.0644(3) 0.0318(6) 0.0517(13) Uani d . 1 . . O
O2 0.1564(9) 1.1291(3) 0.2435(7) 0.0578(15) Uani d . 1 . . O
N2 0.4330(9) 1.1281(3) 0.0913(8) 0.0491(16) Uani d . 1 . . N
C3 0.6063(10) 1.1001(3) 0.0671(7) 0.0387(15) Uani d . 1 . . C
N4 0.6581(8) 1.0397(3) 0.1102(6) 0.0394(13) Uani d D 1 . . N
H4 0.766(7) 1.021(3) 0.083(8) 0.047 Uiso d D 1 . . H
C5 0.5555(11) 1.0045(3) 0.2027(7) 0.0412(15) Uani d . 1 . . C
C6 0.6402(12) 0.9495(3) 0.2671(9) 0.0489(18) Uani d . 1 . . C
H6 0.7664 0.9353 0.2463 0.059 Uiso calc R 1 . . H
C7 0.5350(14) 0.9165(4) 0.3618(9) 0.057(2) Uani d . 1 . . C
H7 0.5929 0.8803 0.4050 0.068 Uiso calc R 1 . . H
C8 0.3500(12) 0.9352(4) 0.3937(8) 0.0504(18) Uani d . 1 . . C
C9 0.2632(12) 0.9909(4) 0.3326(8) 0.0512(18) Uani d . 1 . . C
H9 0.1389 1.0052 0.3570 0.061 Uiso calc R 1 . . H
C10 0.3644(10) 1.0240(3) 0.2363(8) 0.0413(16) Uani d . 1 . . C
N11 0.7374(9) 1.1320(3) -0.0021(8) 0.0436(14) Uani d D 1 . . N
H11 0.856(6) 1.117(4) -0.009(9) 0.052 Uiso d D 1 . . H
C12 0.7108(13) 1.1979(4) -0.0476(10) 0.060(2) Uani d . 1 . . C
H12 0.5725 1.2036 -0.0911 0.072 Uiso calc R 1 . . H
C13 0.7460(18) 1.2426(5) 0.0729(14) 0.098(4) Uani d . 1 . . C
H13A 0.6655 1.2300 0.1466 0.146 Uiso calc R 1 . . H
H13B 0.7091 1.2849 0.0423 0.146 Uiso calc R 1 . . H
H13C 0.8861 1.2418 0.1079 0.146 Uiso calc R 1 . . H
C14 0.8571(17) 1.2109(5) -0.1580(12) 0.090(3) Uani d . 1 . . C
H14A 0.9914 1.2152 -0.1124 0.135 Uiso calc R 1 . . H
H14B 0.8191 1.2496 -0.2075 0.135 Uiso calc R 1 . . H
H14C 0.8531 1.1761 -0.2237 0.135 Uiso calc R 1 . . H

loop_
_atom_site_aniso_label
_atom_site_aniso_U_11
_atom_site_aniso_U_22
_atom_site_aniso_U_33
_atom_site_aniso_U_12
_atom_site_aniso_U_13
_atom_site_aniso_U_23
I1 0.0914(5) 0.0600(4) 0.0606(4) -0.0255(3) 0.0091(3) 0.0063(3)
S1 0.0363(9) 0.0322(8) 0.0569(10) 0.0041(6) 0.0070(7) -0.0001(7)
O1 0.041(3) 0.044(3) 0.068(3) 0.010(2) -0.005(2) 0.000(2)
O2 0.053(3) 0.041(3) 0.083(4) 0.004(2) 0.022(3) -0.003(3)
N2 0.039(3) 0.037(3) 0.073(4) 0.006(2) 0.013(3) 0.008(3)
C3 0.037(3) 0.025(3) 0.051(4) 0.006(3) -0.007(3) 0.001(3)
N4 0.045(3) 0.029(3) 0.044(3) 0.006(2) 0.004(3) 0.001(2)
C5 0.046(4) 0.030(3) 0.046(4) 0.001(3) -0.001(3) 0.000(3)
C6 0.053(4) 0.031(4) 0.062(5) 0.005(3) 0.002(4) 0.004(3)
C7 0.069(5) 0.041(4) 0.059(5) 0.018(4) -0.001(4) 0.008(4)
C8 0.068(5) 0.041(4) 0.042(4) -0.014(4) 0.004(3) 0.004(3)
C9 0.050(4) 0.039(4) 0.064(5) -0.003(3) 0.008(4) -0.002(4)
C10 0.043(4) 0.031(3) 0.050(4) -0.001(3) 0.003(3) 0.000(3)
N11 0.036(3) 0.031(3) 0.065(4) 0.003(2) 0.011(3) 0.007(3)
C12 0.050(5) 0.037(4) 0.094(7) 0.005(3) 0.013(4) 0.018(4)
C13 0.113(9) 0.040(5) 0.145(11) -0.003(5) 0.039(8) -0.018(6)
C14 0.108(9) 0.065(6) 0.104(8) -0.011(6) 0.042(7) 0.024(6)

loop_
_atom_type_symbol
_atom_type_description
_atom_type_scat_dispersion_real
_atom_type_scat_dispersion_imag
_atom_type_scat_source
C C 0.0181 0.0091 'International Tables Vol C Tables 4.2.6.8 and 6.1.1.4'
H H 0.0000 0.0000 'International Tables Vol C Tables 4.2.6.8 and 6.1.1.4'
N N 0.0311 0.0180 'International Tables Vol C Tables 4.2.6.8 and 6.1.1.4'
O O 0.0492 0.0322 'International Tables Vol C Tables 4.2.6.8 and 6.1.1.4'
S S 0.3331 0.5567 'International Tables Vol C Tables 4.2.6.8 and 6.1.1.4'
I I -0.3257 6.8362 'International Tables Vol C Tables 4.2.6.8 and 6.1.1.4'

loop_
_geom_angle_atom_site_label_1
_geom_angle_atom_site_label_2
_geom_angle_atom_site_label_3
_geom_angle
_geom_angle_publ_flag
O2 S1 O1 114.1(3) no
O2 S1 N2 109.1(3) no
O1 S1 N2 110.6(4) no
O2 S1 C10 110.5(4) no
O1 S1 C10 106.1(3) no
N2 S1 C10 106.1(3) no
C3 N2 S1 121.8(5) yes
N11 C3 N2 119.1(6) yes
N11 C3 N4 117.3(6) yes
N2 C3 N4 123.7(7) yes
C3 N4 C5 124.2(6) yes
C3 N4 H4 121(5) yes
C5 N4 H4 115(5) yes
N4 C5 C6 121.2(7) no
N4 C5 C10 120.3(6) no
C6 C5 C10 118.5(7) no
C7 C6 C5 119.4(7) no
C7 C6 H6 120.3 no
C5 C6 H6 120.3 no
C8 C7 C6 122.1(7) no
C8 C7 H7 119.0 no
C6 C7 H7 119.0 no
C7 C8 C9 119.6(7) no
C7 C8 I1 122.6(6) no
C9 C8 I1 117.8(6) no
C10 C9 C8 119.2(7) no
C10 C9 H9 120.4 no
C8 C9 H9 120.4 no
C9 C10 C5 121.1(7) no
C9 C10 S1 120.8(6) no
C5 C10 S1 118.0(6) no
C3 N11 C12 124.1(6) yes
C3 N11 H11 121(6) yes
C12 N11 H11 114(6) yes
N11 C12 C13 111.4(8) no
N11 C12 C14 107.9(7) no
C13 C12 C14 110.9(9) no
N11 C12 H12 108.9 no
C13 C12 H12 108.9 no
C14 C12 H12 108.9 no
C12 C13 H13A 109.5 no
C12 C13 H13B 109.5 no
H13A C13 H13B 109.5 no
C12 C13 H13C 109.5 no
H13A C13 H13C 109.5 no
H13B C13 H13C 109.5 no
C12 C14 H14A 109.5 no
C12 C14 H14B 109.5 no
H14A C14 H14B 109.5 no
C12 C14 H14C 109.5 no
H14A C14 H14C 109.5 no
H14B C14 H14C 109.5 no

loop_
_geom_bond_atom_site_label_1
_geom_bond_atom_site_label_2
_geom_bond_site_symmetry_2
_geom_bond_distance
_geom_bond_publ_flag
I1 C8 . 2.094(7) yes
S1 O2 . 1.432(6) no
S1 O1 . 1.455(5) no
S1 N2 . 1.573(6) yes
S1 C10 . 1.737(7) no
N2 C3 . 1.334(9) yes
C3 N11 . 1.324(10) yes
C3 N4 . 1.367(8) yes
N4 C5 . 1.380(9) no
N4 H4 . 0.88(2) yes
C5 C6 . 1.399(9) no
C5 C10 . 1.402(10) no
C6 C7 . 1.379(11) no
C6 H6 . 0.9300 no
C7 C8 . 1.354(11) no
C7 H7 . 0.9300 no
C8 C9 . 1.405(11) no
C9 C10 . 1.377(10) no
C9 H9 . 0.9300 no
N11 C12 . 1.456(9) no
N11 H11 . 0.86(2) yes
C12 C13 . 1.483(14) no
C12 C14 . 1.524(12) no
C12 H12 . 0.9800 no
C13 H13A . 0.9600 no
C13 H13B . 0.9600 no
C13 H13C . 0.9600 no
C14 H14A . 0.9600 no
C14 H14B . 0.9600 no
C14 H14C . 0.9600 no

loop_
_geom_hbond_atom_site_label_D
_geom_hbond_atom_site_label_H
_geom_hbond_atom_site_label_A
_geom_hbond_site_symmetry_A
_geom_hbond_distance_DH
_geom_hbond_distance_HA
_geom_hbond_distance_DA
_geom_hbond_angle_DHA
N4 H4 O1 3_675 0.88(2) 2.27(5) 3.025(8) 144(7)
N4 H4 O1 1_655 0.88(2) 2.62(6) 3.276(8) 133(6)
N11 H11 O1 1_655 0.86(2) 2.08(3) 2.909(8) 161(8)

loop_
_geom_torsion_atom_site_label_1
_geom_torsion_atom_site_label_2
_geom_torsion_atom_site_label_3
_geom_torsion_atom_site_label_4
_geom_torsion
_geom_torsion_publ_flag
O2 S1 N2 C3 143.6(6) no
O1 S1 N2 C3 -90.1(7) no
C10 S1 N2 C3 24.6(7) yes
S1 N2 C3 N11 169.0(6) yes
S1 N2 C3 N4 -11.1(10) yes
N11 C3 N4 C5 168.6(7) no
N2 C3 N4 C5 -11.2(11) yes
C3 N4 C5 C6 -165.4(7) no
C3 N4 C5 C10 13.4(10) no
N4 C5 C6 C7 178.4(7) no
C10 C5 C6 C7 -0.5(11) no
C5 C6 C7 C8 0.8(13) no
C6 C7 C8 C9 -2.0(13) no
C6 C7 C8 I1 -179.4(7) no
C7 C8 C9 C10 2.9(12) no
I1 C8 C9 C10 -179.6(6) no
C8 C9 C10 C5 -2.6(11) no
C8 C9 C10 S1 175.1(6) no
N4 C5 C10 C9 -177.4(7) no
C6 C5 C10 C9 1.4(11) no
N4 C5 C10 S1 4.8(9) no
C6 C5 C10 S1 -176.4(6) no
O2 S1 C10 C9 42.7(7) no
O1 S1 C10 C9 -81.4(7) no
N2 S1 C10 C9 160.8(6) no
O2 S1 C10 C5 -139.5(6) no
O1 S1 C10 C5 96.4(6) no
N2 S1 C10 C5 -21.4(7) no
N2 C3 N11 C12 3.8(12) yes
N4 C3 N11 C12 -176.1(7) no
C3 N11 C12 C13 74.4(11) no
C3 N11 C12 C14 -163.7(8) no

loop_
_cod_related_entry_id
_cod_related_entry_database
_cod_related_entry_code
1 ChemSpider 13594671
